data_2242333
loop_
_publ_author_name
'Neumann, Tristan'
'Jess, Inke'
'N\"ather, Christian'

_publ_section_title
;
 Crystal structures of bis[4-(dimethylamino)pyridinium]
 tetrakis(thiocyanato-\k<i>N</i>)manganate(II) and
 tris[4-(dimethylamino)pyridinium]
 pentakis(thiocyanato-\k<i>N</i>)manganate(II)
;
_journal_issue 1
_journal_name_full 'Acta Crystallographica Section E'
_journal_page_first 15
_journal_page_last 20
_journal_paper_doi 10.1107/S2056989017017510
_journal_volume 74
_journal_year 2018
_chemical_formula_iupac '(C7 H11 N2)3 [Mn (N C S)5]'
_chemical_formula_moiety '3(C7 H11 N2 +), C5 Mn N5 S5 3-'
_chemical_formula_sum 'C26 H33 Mn N11 S5'
_chemical_formula_weight 714.87
_chemical_name_systematic
;
Tris[4-(dimethylamino)pyridinium]
pentakis(thiocyanato-\k<i>N</i>)manganate(II)
;
_space_group_crystal_system monoclinic
_space_group_IT_number 4
_space_group_name_Hall 'P 2yb'
_space_group_name_H-M_alt 'P 1 21 1'
_symmetry_space_group_name_Hall 'P 2yb'
_symmetry_space_group_name_H-M 'P 1 21 1'
_atom_sites_solution_hydrogens geom
_audit_creation_method SHELXL-2014
_cell_angle_alpha 90
_cell_angle_beta 90.0980(10)
_cell_angle_gamma 90
_cell_formula_units_Z 4
_cell_length_a 10.8320(2)
_cell_length_b 28.1610(5)
_cell_length_c 11.3392(2)
_cell_measurement_reflns_used 45580
_cell_measurement_temperature 170(2)
_cell_measurement_theta_max 26.004
_cell_measurement_theta_min 1.446
_cell_volume 3458.90(11)
_computing_cell_refinement
;
X-AREA (Stoe & Cie, 2008)
;
_computing_data_collection
;
X-AREA (Stoe & Cie, 2008)
;
_computing_data_reduction
;
X-AREA (Stoe & Cie, 2008)
;
_computing_molecular_graphics
;
XP in SHELXTL (Sheldrick, 2008) and DIAMOND (Brandenburg, 1999)
;
_computing_publication_material
;
publCIF (Westrip, 2010)
;
_computing_structure_refinement
;
SHELXL2014 (Sheldrick, 2015)
;
_computing_structure_solution
;
SHELXS97 (Sheldrick, 2008)
;
_diffrn_ambient_temperature 170(2)
_diffrn_measured_fraction_theta_full 0.998
_diffrn_measured_fraction_theta_max 0.998
_diffrn_measurement_device_type 'Stoe IPDS-2'
_diffrn_measurement_method 'omega scans'
_diffrn_radiation_type MoK\a
_diffrn_radiation_wavelength 0.71073
_diffrn_reflns_av_R_equivalents 0.0373
_diffrn_reflns_limit_h_max 13
_diffrn_reflns_limit_h_min -13
_diffrn_reflns_limit_k_max 34
_diffrn_reflns_limit_k_min -34
_diffrn_reflns_limit_l_max 13
_diffrn_reflns_limit_l_min -13
_diffrn_reflns_number 45580
_diffrn_reflns_theta_full 25.242
_diffrn_reflns_theta_max 26.004
_diffrn_reflns_theta_min 1.446
_exptl_absorpt_coefficient_mu 0.719
_exptl_absorpt_correction_T_max 0.9154
_exptl_absorpt_correction_T_min 0.7894
_exptl_absorpt_correction_type numerical
_exptl_absorpt_process_details
;
(X-SHAPE and X-RED32; Stoe & Cie, 2008)
;
_exptl_crystal_colour colorless
_exptl_crystal_density_diffrn 1.373
_exptl_crystal_description block
_exptl_crystal_F_000 1484
_exptl_crystal_size_max 0.25
_exptl_crystal_size_mid 0.18
_exptl_crystal_size_min 0.10
_refine_diff_density_max 0.329
_refine_diff_density_min -0.238
_refine_ls_abs_structure_details
;
Refined as an inversion twin
;
_refine_ls_abs_structure_Flack 0.028(18)
_refine_ls_extinction_coef 0.0053(7)
_refine_ls_extinction_expression Fc^*^=kFc[1+0.001xFc^2^\l^3^/sin(2\q)]^-1/4^
_refine_ls_extinction_method
;
SHELXL2014 (Sheldrick, 2015)
;
_refine_ls_goodness_of_fit_ref 1.049
_refine_ls_hydrogen_treatment constr
_refine_ls_matrix_type full
_refine_ls_number_parameters 789
_refine_ls_number_reflns 13568
_refine_ls_number_restraints 1
_refine_ls_restrained_S_all 1.048
_refine_ls_R_factor_all 0.0416
_refine_ls_R_factor_gt 0.0388
_refine_ls_shift/su_max 0.001
_refine_ls_shift/su_mean 0.000
_refine_ls_structure_factor_coef Fsqd
_refine_ls_weighting_details 'w=1/[\s^2^(Fo^2^)+(0.0506P)^2^+1.5196P] where P=(Fo^2^+2Fc^2^)/3'
_refine_ls_weighting_scheme calc
_refine_ls_wR_factor_gt 0.0980
_refine_ls_wR_factor_ref 0.0993
_reflns_number_gt 12684
_reflns_number_total 13568
_reflns_threshold_expression 'I > 2\s(I)'
_cod_data_source_file wm5426sup1.cif
_cod_data_source_block Compound2
_cod_database_code 2242333
_shelx_space_group_comment
;
The symmetry employed for this shelxl refinement is uniquely defined
by the following loop, which should always be used as a source of
symmetry information in preference to the above space-group names.
They are only intended as comments.
;
_shelxl_version_number 2.014

loop_
_space_group_symop_operation_xyz
'x, y, z'
'-x, y+1/2, -z'

loop_
_atom_site_type_symbol
_atom_site_label
_atom_site_fract_x
_atom_site_fract_y
_atom_site_fract_z
_atom_site_U_iso_or_equiv
_atom_site_adp_type
_atom_site_calc_flag
_atom_site_occupancy
Mn Mn1 0.45124(7) 0.33957(2) -0.02498(5) 0.04095(16) Uani d 1
N N1 0.4568(4) 0.41385(15) -0.0058(3) 0.0519(10) Uani d 1
C C1 0.4812(4) 0.45416(16) -0.0112(4) 0.0415(9) Uani d 1
S S1 0.51506(14) 0.50955(5) -0.02592(13) 0.0588(3) Uani d 1
N N2 0.2830(4) 0.34375(18) -0.1331(4) 0.0635(12) Uani d 1
C C2 0.1876(5) 0.34774(16) -0.1793(4) 0.0455(10) Uani d 1
S S2 0.05434(12) 0.35258(5) -0.24442(11) 0.0533(3) Uani d 1
N N3 0.5353(4) 0.30569(17) -0.1721(4) 0.0583(11) Uani d 1
C C3 0.5780(4) 0.28033(17) -0.2411(4) 0.0444(10) Uani d 1
S S3 0.63768(14) 0.24496(6) -0.33664(12) 0.0636(4) Uani d 1
N N4 0.3576(4) 0.30326(16) 0.1095(4) 0.0561(10) Uani d 1
C C4 0.3062(5) 0.28207(16) 0.1821(4) 0.0462(10) Uani d 1
S S4 0.23426(17) 0.25235(5) 0.28177(12) 0.0688(4) Uani d 1
N N5 0.6269(4) 0.33145(15) 0.0716(3) 0.0504(9) Uani d 1
C C5 0.7204(5) 0.33024(16) 0.1210(4) 0.0435(10) Uani d 1
S S5 0.85205(14) 0.32725(6) 0.19012(13) 0.0694(4) Uani d 1
Mn Mn2 0.98322(6) 0.58569(2) 0.49368(6) 0.04102(16) Uani d 1
N N6 0.8987(5) 0.55087(17) 0.3511(4) 0.0623(11) Uani d 1
C C6 0.8649(5) 0.52786(18) 0.2728(4) 0.0507(11) Uani d 1
S S6 0.8161(2) 0.49483(7) 0.16721(14) 0.0859(5) Uani d 1
N N7 0.8142(4) 0.58111(16) 0.6030(4) 0.0520(9) Uani d 1
C C7 0.7313(4) 0.59084(16) 0.6640(4) 0.0428(9) Uani d 1
S S7 0.61231(12) 0.60318(5) 0.74658(11) 0.0538(3) Uani d 1
N N8 0.9804(4) 0.66003(15) 0.5084(4) 0.0522(10) Uani d 1
C C8 1.0076(4) 0.70025(16) 0.5056(4) 0.0409(9) Uani d 1
S S8 1.04620(13) 0.75529(4) 0.49639(13) 0.0574(3) Uani d 1
N N9 1.0767(4) 0.54807(16) 0.6268(4) 0.0556(10) Uani d 1
C C9 1.1319(4) 0.52764(16) 0.6988(4) 0.0428(9) Uani d 1
S S9 1.20997(14) 0.49886(5) 0.79725(12) 0.0594(3) Uani d 1
N N10 1.1573(4) 0.59021(16) 0.3939(4) 0.0566(10) Uani d 1
C C10 1.2582(4) 0.58970(16) 0.3575(4) 0.0447(10) Uani d 1
S S10 1.39824(12) 0.58848(6) 0.30722(11) 0.0585(3) Uani d 1
N N11 0.1399(4) 0.39353(17) -0.4969(4) 0.0570(11) Uani d 1
H H11A 0.1338 0.3825 -0.4246 0.068 Uiso calc 1
C C11 0.1660(5) 0.4390(2) -0.5146(5) 0.0585(13) Uani d 1
H H11 0.1807 0.4587 -0.4480 0.070 Uiso calc 1
C C12 0.1727(5) 0.45877(17) -0.6236(4) 0.0506(11) Uani d 1
H H12 0.1910 0.4915 -0.6327 0.061 Uiso calc 1
C C13 0.1516(4) 0.42950(16) -0.7241(4) 0.0409(9) Uani d 1
C C14 0.1284(4) 0.38056(16) -0.7017(4) 0.0462(10) Uani d 1
H H14 0.1169 0.3592 -0.7656 0.055 Uiso calc 1
C C15 0.1227(5) 0.36442(18) -0.5888(5) 0.0541(12) Uani d 1
H H15 0.1062 0.3318 -0.5749 0.065 Uiso calc 1
N N12 0.1540(4) 0.44690(14) -0.8332(3) 0.0489(9) Uani d 1
C C16 0.1790(6) 0.4965(2) -0.8554(5) 0.0652(14) Uani d 1
H H16A 0.1216 0.5161 -0.8097 0.098 Uiso calc 1
H H16B 0.1684 0.5032 -0.9396 0.098 Uiso calc 1
H H16C 0.2639 0.5039 -0.8318 0.098 Uiso calc 1
C C17 0.1250(6) 0.4171(2) -0.9341(4) 0.0662(15) Uani d 1
H H17A 0.1778 0.3888 -0.9330 0.099 Uiso calc 1
H H17B 0.1395 0.4349 -1.0070 0.099 Uiso calc 1
H H17C 0.0382 0.4074 -0.9304 0.099 Uiso calc 1
N N21 0.5064(5) 0.4907(2) 0.6673(4) 0.0686(13) Uani d 1
H H21A 0.5138 0.5111 0.7258 0.082 Uiso calc 1
C C21 0.5188(6) 0.5055(2) 0.5574(6) 0.0695(15) Uani d 1
H H21 0.5324 0.5383 0.5425 0.083 Uiso calc 1
C C22 0.5126(5) 0.47491(19) 0.4656(5) 0.0566(12) Uani d 1
H H22 0.5234 0.4861 0.3873 0.068 Uiso calc 1
C C23 0.4903(4) 0.42656(18) 0.4869(4) 0.0432(10) Uani d 1
C C24 0.4738(5) 0.4129(2) 0.6041(4) 0.0556(12) Uani d 1
H H24 0.4562 0.3808 0.6226 0.067 Uiso calc 1
C C25 0.4826(5) 0.4452(3) 0.6904(4) 0.0663(16) Uani d 1
H H25 0.4718 0.4354 0.7699 0.080 Uiso calc 1
N N22 0.4861(4) 0.39534(16) 0.3968(4) 0.0597(11) Uani d 1
C C26 0.4996(7) 0.4112(3) 0.2744(5) 0.085(2) Uani d 1
H H26A 0.4245 0.4278 0.2496 0.128 Uiso calc 1
H H26B 0.5132 0.3837 0.2233 0.128 Uiso calc 1
H H26C 0.5703 0.4328 0.2685 0.128 Uiso calc 1
C C27 0.4662(7) 0.3451(2) 0.4156(8) 0.087(2) Uani d 1
H H27A 0.4620 0.3386 0.5005 0.131 Uiso calc 1
H H27B 0.5345 0.3271 0.3810 0.131 Uiso calc 1
H H27C 0.3884 0.3355 0.3782 0.131 Uiso calc 1
N N31 1.3593(4) 0.6433(2) 0.0561(4) 0.0711(15) Uani d 1
H H31A 1.3637 0.6341 0.1302 0.085 Uiso calc 1
C C31 1.3821(5) 0.6886(2) 0.0291(5) 0.0633(14) Uani d 1
H H31 1.4006 0.7105 0.0903 0.076 Uiso calc 1
C C32 1.3792(5) 0.70398(18) -0.0866(4) 0.0502(11) Uani d 1
H H32 1.3973 0.7361 -0.1052 0.060 Uiso calc 1
C C33 1.3490(4) 0.67117(15) -0.1779(4) 0.0405(9) Uani d 1
C C34 1.3235(5) 0.62408(17) -0.1419(5) 0.0545(12) Uani d 1
H H34 1.3016 0.6008 -0.1990 0.065 Uiso calc 1
C C35 1.3302(5) 0.6120(2) -0.0266(6) 0.0681(16) Uani d 1
H H35 1.3135 0.5801 -0.0043 0.082 Uiso calc 1
N N32 1.3453(4) 0.68469(15) -0.2895(3) 0.0501(9) Uani d 1
C C36 1.3831(7) 0.7329(2) -0.3241(5) 0.0726(17) Uani d 1
H H36A 1.3123 0.7545 -0.3178 0.109 Uiso calc 1
H H36B 1.4128 0.7326 -0.4057 0.109 Uiso calc 1
H H36C 1.4494 0.7439 -0.2718 0.109 Uiso calc 1
C C37 1.3129(6) 0.6522(2) -0.3847(5) 0.0686(16) Uani d 1
H H37A 1.3423 0.6202 -0.3653 0.103 Uiso calc 1
H H37B 1.3516 0.6629 -0.4581 0.103 Uiso calc 1
H H37C 1.2230 0.6516 -0.3947 0.103 Uiso calc 1
N N41 0.8097(4) 0.38604(16) 0.4387(4) 0.0545(10) Uani d 1
H H41A 0.8123 0.3756 0.3656 0.065 Uiso calc 1
C C41 0.8374(5) 0.4314(2) 0.4627(4) 0.0547(12) Uani d 1
H H41 0.8600 0.4519 0.3999 0.066 Uiso calc 1
C C42 0.8341(5) 0.44863(17) 0.5732(4) 0.0487(11) Uani d 1
H H42 0.8533 0.4811 0.5871 0.058 Uiso calc 1
C C43 0.8021(4) 0.41871(15) 0.6694(4) 0.0397(9) Uani d 1
C C44 0.7732(4) 0.37120(16) 0.6395(4) 0.0460(10) Uani d 1
H H44 0.7502 0.3493 0.6993 0.055 Uiso calc 1
C C45 0.7785(4) 0.35695(18) 0.5256(5) 0.0521(11) Uani d 1
H H45 0.7590 0.3249 0.5072 0.063 Uiso calc 1
N N42 0.7971(3) 0.43422(13) 0.7805(3) 0.0422(8) Uani d 1
C C46 0.8383(5) 0.48182(18) 0.8139(5) 0.0551(12) Uani d 1
H H46A 0.9288 0.4828 0.8144 0.083 Uiso calc 1
H H46B 0.8073 0.4895 0.8928 0.083 Uiso calc 1
H H46C 0.8066 0.5050 0.7570 0.083 Uiso calc 1
C C47 0.7646(5) 0.40293(18) 0.8784(4) 0.0555(12) Uani d 1
H H47A 0.6905 0.3847 0.8579 0.083 Uiso calc 1
H H47B 0.7485 0.4220 0.9489 0.083 Uiso calc 1
H H47C 0.8331 0.3811 0.8940 0.083 Uiso calc 1
N N51 0.6896(4) 0.64325(18) 1.0088(4) 0.0593(11) Uani d 1
H H51A 0.6857 0.6310 0.9375 0.071 Uiso calc 1
C C51 0.7084(5) 0.6894(2) 1.0227(4) 0.0569(13) Uani d 1
H H51 0.7190 0.7086 0.9546 0.068 Uiso calc 1
C C52 0.7132(5) 0.71033(17) 1.1305(4) 0.0490(11) Uani d 1
H H52 0.7275 0.7435 1.1372 0.059 Uiso calc 1
C C53 0.6965(4) 0.68204(16) 1.2337(4) 0.0410(9) Uani d 1
C C54 0.6802(4) 0.63271(16) 1.2136(5) 0.0486(11) Uani d 1
H H54 0.6718 0.6119 1.2790 0.058 Uiso calc 1
C C55 0.6763(5) 0.61493(19) 1.1044(5) 0.0554(12) Uani d 1
H H55 0.6640 0.5818 1.0937 0.066 Uiso calc 1
N N52 0.6956(4) 0.70091(14) 1.3407(3) 0.0456(8) Uani d 1
C C56 0.7191(6) 0.75123(19) 1.3597(5) 0.0598(13) Uani d 1
H H56A 0.7894 0.7612 1.3114 0.090 Uiso calc 1
H H56B 0.7380 0.7567 1.4432 0.090 Uiso calc 1
H H56C 0.6458 0.7696 1.3374 0.090 Uiso calc 1
C C57 0.6639(6) 0.6725(2) 1.4439(4) 0.0602(14) Uani d 1
H H57A 0.5838 0.6572 1.4312 0.090 Uiso calc 1
H H57B 0.6593 0.6931 1.5134 0.090 Uiso calc 1
H H57C 0.7273 0.6482 1.4565 0.090 Uiso calc 1
N N61 1.0625(5) 0.7312(2) 1.1934(5) 0.0788(16) Uani d 1
H H61A 1.0731 0.7508 1.2531 0.095 Uiso calc 1
C C61 1.0528(6) 0.7490(2) 1.0834(5) 0.0693(16) Uani d 1
H H61 1.0596 0.7823 1.0710 0.083 Uiso calc 1
C C62 1.0336(5) 0.71981(18) 0.9909(4) 0.0531(12) Uani d 1
H H62 1.0273 0.7325 0.9135 0.064 Uiso calc 1
C C63 1.0228(4) 0.67040(16) 1.0088(4) 0.0405(9) Uani d 1
C C64 1.0364(5) 0.6541(2) 1.1262(4) 0.0565(12) Uani d 1
H H64 1.0310 0.6211 1.1427 0.068 Uiso calc 1
C C65 1.0566(6) 0.6847(3) 1.2137(4) 0.0682(16) Uani d 1
H H65 1.0669 0.6732 1.2918 0.082 Uiso calc 1
N N62 0.9989(4) 0.64083(14) 0.9185(4) 0.0494(9) Uani d 1
C C66 0.9958(6) 0.6572(2) 0.7978(4) 0.0632(14) Uani d 1
H H66A 0.9126 0.6687 0.7788 0.095 Uiso calc 1
H H66B 1.0174 0.6310 0.7449 0.095 Uiso calc 1
H H66C 1.0552 0.6832 0.7879 0.095 Uiso calc 1
C C67 0.9799(6) 0.59025(19) 0.9366(6) 0.0702(15) Uani d 1
H H67A 1.0601 0.5742 0.9413 0.105 Uiso calc 1
H H67B 0.9324 0.5772 0.8705 0.105 Uiso calc 1
H H67C 0.9345 0.5852 1.0102 0.105 Uiso calc 1

loop_
_atom_site_aniso_label
_atom_site_aniso_U_11
_atom_site_aniso_U_22
_atom_site_aniso_U_33
_atom_site_aniso_U_12
_atom_site_aniso_U_13
_atom_site_aniso_U_23
Mn1 0.0469(4) 0.0414(3) 0.0345(3) -0.0005(3) -0.0011(3) -0.0013(3)
N1 0.067(3) 0.046(2) 0.043(2) 0.0004(19) 0.0006(18) -0.0003(16)
C1 0.046(2) 0.044(2) 0.034(2) 0.0030(19) -0.0026(17) -0.0016(17)
S1 0.0689(8) 0.0426(6) 0.0648(8) -0.0032(6) -0.0125(6) -0.0045(6)
N2 0.065(3) 0.073(3) 0.053(2) 0.017(2) -0.018(2) -0.016(2)
C2 0.054(3) 0.045(3) 0.038(2) 0.007(2) -0.002(2) -0.0031(18)
S2 0.0493(7) 0.0650(8) 0.0456(6) 0.0016(5) -0.0038(5) 0.0087(5)
N3 0.056(3) 0.070(3) 0.049(2) 0.000(2) -0.0003(19) -0.015(2)
C3 0.046(2) 0.052(2) 0.036(2) -0.003(2) 0.0021(18) 0.0002(19)
S3 0.0702(9) 0.0738(9) 0.0470(7) 0.0103(7) 0.0079(6) -0.0144(6)
N4 0.058(3) 0.063(3) 0.048(2) -0.008(2) 0.0065(19) 0.0034(19)
C4 0.051(3) 0.046(2) 0.041(2) -0.004(2) 0.000(2) -0.0018(19)
S4 0.0985(11) 0.0599(8) 0.0480(7) -0.0245(8) 0.0151(7) 0.0002(6)
N5 0.054(2) 0.053(2) 0.045(2) -0.0017(19) -0.0054(18) 0.0007(17)
C5 0.051(3) 0.044(2) 0.035(2) -0.0018(19) 0.0022(19) -0.0019(17)
S5 0.0549(8) 0.0944(12) 0.0588(8) 0.0104(7) -0.0132(6) -0.0238(7)
Mn2 0.0451(4) 0.0395(3) 0.0385(3) -0.0017(3) 0.0036(3) 0.0007(3)
N6 0.061(3) 0.067(3) 0.059(3) -0.005(2) -0.005(2) -0.003(2)
C6 0.057(3) 0.056(3) 0.040(2) -0.002(2) -0.005(2) 0.002(2)
S6 0.1235(16) 0.0809(11) 0.0533(8) -0.0148(10) -0.0296(9) -0.0062(7)
N7 0.051(2) 0.051(2) 0.054(2) -0.0028(19) 0.0101(18) 0.0062(18)
C7 0.050(2) 0.040(2) 0.039(2) -0.0039(19) 0.0021(18) 0.0033(18)
S7 0.0526(7) 0.0610(7) 0.0479(6) -0.0016(5) 0.0104(5) -0.0098(5)
N8 0.062(3) 0.046(2) 0.048(2) -0.0048(19) 0.0068(19) -0.0021(18)
C8 0.044(2) 0.043(2) 0.036(2) 0.0013(18) 0.0044(17) -0.0020(17)
S8 0.0638(8) 0.0422(6) 0.0661(8) -0.0086(6) 0.0106(6) -0.0089(5)
N9 0.059(3) 0.058(2) 0.050(2) 0.008(2) 0.002(2) 0.003(2)
C9 0.046(2) 0.041(2) 0.041(2) -0.0019(19) 0.0022(19) -0.0005(18)
S9 0.0634(8) 0.0674(8) 0.0474(6) 0.0149(6) -0.0055(6) 0.0034(6)
N10 0.055(2) 0.058(2) 0.057(2) -0.004(2) 0.0150(19) -0.002(2)
C10 0.054(3) 0.042(2) 0.038(2) -0.003(2) 0.0042(18) 0.0003(18)
S10 0.0489(6) 0.0768(8) 0.0497(6) 0.0023(6) 0.0081(5) 0.0151(6)
N11 0.054(2) 0.072(3) 0.045(2) 0.013(2) 0.0027(18) 0.013(2)
C11 0.062(3) 0.070(3) 0.043(3) 0.011(3) -0.005(2) -0.013(2)
C12 0.063(3) 0.043(2) 0.046(3) 0.005(2) -0.002(2) -0.0074(19)
C13 0.042(2) 0.042(2) 0.038(2) 0.0014(18) 0.0009(18) -0.0025(17)
C14 0.048(3) 0.041(2) 0.049(3) -0.0019(19) 0.002(2) 0.0000(19)
C15 0.050(3) 0.051(3) 0.062(3) 0.001(2) -0.001(2) 0.012(2)
N12 0.061(3) 0.047(2) 0.0382(19) -0.0014(18) 0.0054(17) -0.0016(16)
C16 0.082(4) 0.057(3) 0.056(3) -0.007(3) 0.004(3) 0.015(2)
C17 0.085(4) 0.073(4) 0.040(2) -0.004(3) -0.001(3) -0.009(2)
N21 0.070(3) 0.076(3) 0.060(3) 0.015(3) -0.007(2) -0.030(2)
C21 0.071(4) 0.058(3) 0.079(4) 0.002(3) -0.015(3) -0.008(3)
C22 0.067(3) 0.055(3) 0.047(3) -0.002(2) -0.006(2) 0.005(2)
C23 0.042(2) 0.051(3) 0.037(2) 0.0027(19) -0.0066(18) -0.0073(18)
C24 0.054(3) 0.066(3) 0.047(3) 0.007(2) 0.002(2) 0.009(2)
C25 0.065(3) 0.102(5) 0.032(2) 0.018(3) -0.002(2) -0.005(3)
N22 0.065(3) 0.061(3) 0.053(2) 0.009(2) -0.010(2) -0.020(2)
C26 0.089(5) 0.128(6) 0.039(3) 0.018(4) -0.001(3) -0.029(3)
C27 0.078(4) 0.059(4) 0.125(6) 0.009(3) -0.029(4) -0.033(4)
N31 0.053(3) 0.108(4) 0.052(3) 0.016(3) 0.012(2) 0.031(3)
C31 0.059(3) 0.090(4) 0.041(3) 0.007(3) -0.001(2) -0.006(3)
C32 0.061(3) 0.049(3) 0.041(2) 0.002(2) -0.005(2) -0.006(2)
C33 0.038(2) 0.042(2) 0.041(2) 0.0004(17) 0.0016(18) -0.0019(17)
C34 0.055(3) 0.040(2) 0.068(3) -0.001(2) 0.014(2) -0.003(2)
C35 0.058(3) 0.064(3) 0.082(4) 0.012(3) 0.020(3) 0.027(3)
N32 0.052(2) 0.060(2) 0.0378(19) -0.0007(19) -0.0016(17) -0.0042(17)
C36 0.093(5) 0.071(4) 0.053(3) -0.004(3) 0.003(3) 0.020(3)
C37 0.066(4) 0.093(4) 0.047(3) -0.003(3) -0.005(3) -0.022(3)
N41 0.051(2) 0.068(3) 0.044(2) 0.006(2) -0.0032(18) -0.0072(19)
C41 0.054(3) 0.069(3) 0.041(2) 0.000(2) -0.001(2) 0.007(2)
C42 0.050(3) 0.045(2) 0.051(3) -0.003(2) 0.002(2) 0.008(2)
C43 0.034(2) 0.041(2) 0.044(2) 0.0022(17) 0.0007(17) 0.0040(18)
C44 0.047(3) 0.041(2) 0.050(2) 0.0006(19) -0.004(2) 0.0024(19)
C45 0.043(2) 0.051(3) 0.062(3) 0.007(2) -0.005(2) -0.008(2)
N42 0.045(2) 0.0417(19) 0.0402(19) -0.0029(16) 0.0031(15) 0.0020(15)
C46 0.063(3) 0.052(3) 0.050(3) -0.011(2) 0.002(2) -0.003(2)
C47 0.065(3) 0.054(3) 0.047(3) 0.000(2) 0.013(2) 0.008(2)
N51 0.050(2) 0.078(3) 0.050(2) 0.010(2) 0.0034(19) -0.014(2)
C51 0.057(3) 0.071(3) 0.043(3) 0.012(3) 0.002(2) 0.009(2)
C52 0.052(3) 0.048(2) 0.047(3) 0.005(2) 0.001(2) 0.010(2)
C53 0.034(2) 0.043(2) 0.045(2) 0.0005(17) -0.0001(17) 0.0049(18)
C54 0.044(2) 0.041(2) 0.061(3) 0.0004(19) 0.003(2) 0.003(2)
C55 0.051(3) 0.052(3) 0.064(3) 0.000(2) 0.005(2) -0.012(2)
N52 0.050(2) 0.047(2) 0.0399(19) -0.0011(17) -0.0011(16) 0.0052(16)
C56 0.068(3) 0.048(3) 0.063(3) -0.002(2) -0.012(3) -0.003(2)
C57 0.069(4) 0.070(3) 0.041(3) -0.009(3) 0.003(2) 0.010(2)
N61 0.090(4) 0.090(4) 0.056(3) -0.015(3) 0.006(3) -0.030(3)
C61 0.091(4) 0.057(3) 0.060(3) -0.016(3) 0.017(3) -0.014(3)
C62 0.066(3) 0.046(3) 0.047(3) -0.001(2) 0.013(2) -0.003(2)
C63 0.042(2) 0.045(2) 0.035(2) 0.0045(18) 0.0013(17) -0.0019(17)
C64 0.062(3) 0.065(3) 0.043(3) 0.008(2) 0.005(2) 0.009(2)
C65 0.078(4) 0.095(5) 0.032(2) 0.013(3) 0.000(2) -0.003(3)
N62 0.054(2) 0.046(2) 0.048(2) 0.0043(17) 0.0004(18) -0.0066(17)
C66 0.073(4) 0.078(4) 0.040(3) 0.017(3) -0.008(2) -0.012(2)
C67 0.081(4) 0.044(3) 0.086(4) -0.001(3) 0.012(3) -0.010(3)

loop_
_atom_type_symbol
_atom_type_description
_atom_type_scat_dispersion_real
_atom_type_scat_dispersion_imag
_atom_type_scat_source
C C 0.0033 0.0016 'International Tables Vol C Tables 4.2.6.8 and 6.1.1.4'
H H 0.0000 0.0000 'International Tables Vol C Tables 4.2.6.8 and 6.1.1.4'
N N 0.0061 0.0033 'International Tables Vol C Tables 4.2.6.8 and 6.1.1.4'
S S 0.1246 0.1234 'International Tables Vol C Tables 4.2.6.8 and 6.1.1.4'
Mn Mn 0.3368 0.7283 'International Tables Vol C Tables 4.2.6.8 and 6.1.1.4'

loop_
_geom_angle_atom_site_label_1
_geom_angle_atom_site_label_2
_geom_angle_atom_site_label_3
_geom_angle
_geom_angle_publ_flag
N4 Mn1 N1 115.03(17) y
N4 Mn1 N3 123.99(19) y
N1 Mn1 N3 120.97(18) y
N4 Mn1 N2 91.71(19) y
N1 Mn1 N2 91.61(18) y
N3 Mn1 N2 86.71(17) y
N4 Mn1 N5 90.38(17) y
N1 Mn1 N5 91.55(17) y
N3 Mn1 N5 88.42(17) y
N2 Mn1 N5 175.07(16) y
C1 N1 Mn1 165.5(4) ?
N1 C1 S1 177.1(4) ?
C2 N2 Mn1 172.6(4) ?
N2 C2 S2 179.2(5) ?
C3 N3 Mn1 168.4(4) ?
N3 C3 S3 179.8(6) ?
C4 N4 Mn1 178.2(4) ?
N4 C4 S4 179.4(5) ?
C5 N5 Mn1 175.6(4) ?
N5 C5 S5 178.7(4) ?
N6 Mn2 N8 121.35(19) y
N6 Mn2 N9 121.77(19) y
N8 Mn2 N9 116.88(18) y
N6 Mn2 N10 90.22(18) y
N8 Mn2 N10 89.77(17) y
N9 Mn2 N10 89.23(18) y
N6 Mn2 N7 92.53(18) y
N8 Mn2 N7 90.07(16) y
N9 Mn2 N7 88.06(17) y
N10 Mn2 N7 176.88(18) y
C6 N6 Mn2 171.3(5) ?
N6 C6 S6 178.2(5) ?
C7 N7 Mn2 162.7(4) ?
N7 C7 S7 178.0(5) ?
C8 N8 Mn2 163.4(4) ?
N8 C8 S8 177.8(4) ?
C9 N9 Mn2 177.8(4) ?
N9 C9 S9 179.1(5) ?
C10 N10 Mn2 169.0(4) ?
N10 C10 S10 179.5(5) ?
C11 N11 C15 120.2(4) ?
C11 N11 H11A 119.9 ?
C15 N11 H11A 119.9 ?
N11 C11 C12 123.0(5) ?
N11 C11 H11 118.5 ?
C12 C11 H11 118.5 ?
C11 C12 C13 118.9(5) ?
C11 C12 H12 120.6 ?
C13 C12 H12 120.6 ?
N12 C13 C14 121.7(4) ?
N12 C13 C12 121.8(4) ?
C14 C13 C12 116.5(4) ?
C15 C14 C13 120.0(4) ?
C15 C14 H14 120.0 ?
C13 C14 H14 120.0 ?
N11 C15 C14 121.4(5) ?
N11 C15 H15 119.3 ?
C14 C15 H15 119.3 ?
C13 N12 C16 121.4(4) ?
C13 N12 C17 121.0(4) ?
C16 N12 C17 117.5(4) ?
N12 C16 H16A 109.5 ?
N12 C16 H16B 109.5 ?
H16A C16 H16B 109.5 ?
N12 C16 H16C 109.5 ?
H16A C16 H16C 109.5 ?
H16B C16 H16C 109.5 ?
N12 C17 H17A 109.5 ?
N12 C17 H17B 109.5 ?
H17A C17 H17B 109.5 ?
N12 C17 H17C 109.5 ?
H17A C17 H17C 109.5 ?
H17B C17 H17C 109.5 ?
C21 N21 C25 120.5(5) ?
C21 N21 H21A 119.7 ?
C25 N21 H21A 119.7 ?
N21 C21 C22 121.3(6) ?
N21 C21 H21 119.3 ?
C22 C21 H21 119.3 ?
C21 C22 C23 119.6(5) ?
C21 C22 H22 120.2 ?
C23 C22 H22 120.2 ?
N22 C23 C24 122.6(5) ?
N22 C23 C22 120.5(5) ?
C24 C23 C22 116.9(4) ?
C25 C24 C23 120.1(5) ?
C25 C24 H24 120.0 ?
C23 C24 H24 120.0 ?
N21 C25 C24 121.5(5) ?
N21 C25 H25 119.3 ?
C24 C25 H25 119.3 ?
C23 N22 C27 122.0(5) ?
C23 N22 C26 121.0(5) ?
C27 N22 C26 117.0(5) ?
N22 C26 H26A 109.5 ?
N22 C26 H26B 109.5 ?
H26A C26 H26B 109.5 ?
N22 C26 H26C 109.5 ?
H26A C26 H26C 109.5 ?
H26B C26 H26C 109.5 ?
N22 C27 H27A 109.5 ?
N22 C27 H27B 109.5 ?
H27A C27 H27B 109.5 ?
N22 C27 H27C 109.5 ?
H27A C27 H27C 109.5 ?
H27B C27 H27C 109.5 ?
C35 N31 C31 121.2(5) ?
C35 N31 H31A 119.4 ?
C31 N31 H31A 119.4 ?
N31 C31 C32 120.9(5) ?
N31 C31 H31 119.5 ?
C32 C31 H31 119.5 ?
C31 C32 C33 119.4(5) ?
C31 C32 H32 120.3 ?
C33 C32 H32 120.3 ?
N32 C33 C34 122.7(4) ?
N32 C33 C32 121.0(4) ?
C34 C33 C32 116.3(4) ?
C35 C34 C33 120.3(5) ?
C35 C34 H34 119.9 ?
C33 C34 H34 119.9 ?
N31 C35 C34 121.9(5) ?
N31 C35 H35 119.0 ?
C34 C35 H35 119.0 ?
C33 N32 C37 122.3(5) ?
C33 N32 C36 120.8(4) ?
C37 N32 C36 116.7(5) ?
N32 C36 H36A 109.5 ?
N32 C36 H36B 109.5 ?
H36A C36 H36B 109.5 ?
N32 C36 H36C 109.5 ?
H36A C36 H36C 109.5 ?
H36B C36 H36C 109.5 ?
N32 C37 H37A 109.5 ?
N32 C37 H37B 109.5 ?
H37A C37 H37B 109.5 ?
N32 C37 H37C 109.5 ?
H37A C37 H37C 109.5 ?
H37B C37 H37C 109.5 ?
C45 N41 C41 119.7(4) ?
C45 N41 H41A 120.1 ?
C41 N41 H41A 120.1 ?
N41 C41 C42 121.9(5) ?
N41 C41 H41 119.1 ?
C42 C41 H41 119.1 ?
C41 C42 C43 120.5(5) ?
C41 C42 H42 119.8 ?
C43 C42 H42 119.8 ?
N42 C43 C44 121.8(4) ?
N42 C43 C42 122.7(4) ?
C44 C43 C42 115.5(4) ?
C45 C44 C43 120.0(5) ?
C45 C44 H44 120.0 ?
C43 C44 H44 120.0 ?
N41 C45 C44 122.5(5) ?
N41 C45 H45 118.8 ?
C44 C45 H45 118.8 ?
C43 N42 C47 122.0(4) ?
C43 N42 C46 122.1(4) ?
C47 N42 C46 115.4(4) ?
N42 C46 H46A 109.5 ?
N42 C46 H46B 109.5 ?
H46A C46 H46B 109.5 ?
N42 C46 H46C 109.5 ?
H46A C46 H46C 109.5 ?
H46B C46 H46C 109.5 ?
N42 C47 H47A 109.5 ?
N42 C47 H47B 109.5 ?
H47A C47 H47B 109.5 ?
N42 C47 H47C 109.5 ?
H47A C47 H47C 109.5 ?
H47B C47 H47C 109.5 ?
C51 N51 C55 120.0(5) ?
C51 N51 H51A 120.0 ?
C55 N51 H51A 120.0 ?
N51 C51 C52 122.5(5) ?
N51 C51 H51 118.7 ?
C52 C51 H51 118.7 ?
C51 C52 C53 119.4(5) ?
C51 C52 H52 120.3 ?
C53 C52 H52 120.3 ?
N52 C53 C54 122.6(4) ?
N52 C53 C52 121.9(4) ?
C54 C53 C52 115.5(4) ?
C55 C54 C53 121.3(5) ?
C55 C54 H54 119.3 ?
C53 C54 H54 119.3 ?
C54 C55 N51 121.2(5) ?
C54 C55 H55 119.4 ?
N51 C55 H55 119.4 ?
C53 N52 C56 121.6(4) ?
C53 N52 C57 121.2(4) ?
C56 N52 C57 117.1(4) ?
N52 C56 H56A 109.5 ?
N52 C56 H56B 109.5 ?
H56A C56 H56B 109.5 ?
N52 C56 H56C 109.5 ?
H56A C56 H56C 109.5 ?
H56B C56 H56C 109.5 ?
N52 C57 H57A 109.5 ?
N52 C57 H57B 109.5 ?
H57A C57 H57B 109.5 ?
N52 C57 H57C 109.5 ?
H57A C57 H57C 109.5 ?
H57B C57 H57C 109.5 ?
C65 N61 C61 121.5(5) ?
C65 N61 H61A 119.3 ?
C61 N61 H61A 119.3 ?
N61 C61 C62 120.3(6) ?
N61 C61 H61 119.9 ?
C62 C61 H61 119.9 ?
C61 C62 C63 120.2(5) ?
C61 C62 H62 119.9 ?
C63 C62 H62 119.9 ?
N62 C63 C62 121.1(4) ?
N62 C63 C64 122.3(5) ?
C62 C63 C64 116.6(5) ?
C65 C64 C63 120.4(5) ?
C65 C64 H64 119.8 ?
C63 C64 H64 119.8 ?
N61 C65 C64 121.1(5) ?
N61 C65 H65 119.5 ?
C64 C65 H65 119.5 ?
C63 N62 C66 121.8(4) ?
C63 N62 C67 121.8(4) ?
C66 N62 C67 116.4(4) ?
N62 C66 H66A 109.5 ?
N62 C66 H66B 109.5 ?
H66A C66 H66B 109.5 ?
N62 C66 H66C 109.5 ?
H66A C66 H66C 109.5 ?
H66B C66 H66C 109.5 ?
N62 C67 H67A 109.5 ?
N62 C67 H67B 109.5 ?
H67A C67 H67B 109.5 ?
N62 C67 H67C 109.5 ?
H67A C67 H67C 109.5 ?
H67B C67 H67C 109.5 ?

loop_
_geom_bond_atom_site_label_1
_geom_bond_atom_site_label_2
_geom_bond_distance
_geom_bond_publ_flag
Mn1 N4 2.099(4) y
Mn1 N1 2.104(4) y
Mn1 N3 2.128(4) y
Mn1 N2 2.198(5) y
Mn1 N5 2.205(4) y
N1 C1 1.167(6) ?
C1 S1 1.611(5) ?
N2 C2 1.162(6) ?
C2 S2 1.627(5) ?
N3 C3 1.156(6) ?
C3 S3 1.608(5) ?
N4 C4 1.160(6) ?
C4 S4 1.608(5) ?
N5 C5 1.157(6) ?
C5 S5 1.628(5) ?
Mn2 N6 2.100(5) y
Mn2 N8 2.100(4) y
Mn2 N9 2.103(4) y
Mn2 N10 2.205(4) y
Mn2 N7 2.217(4) y
N6 C6 1.158(7) ?
C6 S6 1.605(5) ?
N7 C7 1.166(6) ?
C7 S7 1.632(4) ?
N8 C8 1.171(6) ?
C8 S8 1.609(5) ?
N9 C9 1.163(6) ?
C9 S9 1.617(5) ?
N10 C10 1.168(6) ?
C10 S10 1.622(5) ?
N11 C11 1.328(7) ?
N11 C15 1.339(7) ?
N11 H11A 0.8800 ?
C11 C12 1.357(7) ?
C11 H11 0.9500 ?
C12 C13 1.424(6) ?
C12 H12 0.9500 ?
C13 N12 1.331(6) ?
C13 C14 1.424(6) ?
C14 C15 1.360(7) ?
C14 H14 0.9500 ?
C15 H15 0.9500 ?
N12 C16 1.446(7) ?
N12 C17 1.454(6) ?
C16 H16A 0.9800 ?
C16 H16B 0.9800 ?
C16 H16C 0.9800 ?
C17 H17A 0.9800 ?
C17 H17B 0.9800 ?
C17 H17C 0.9800 ?
N21 C21 1.321(8) ?
N21 C25 1.334(9) ?
N21 H21A 0.8800 ?
C21 C22 1.353(8) ?
C21 H21 0.9500 ?
C22 C23 1.404(7) ?
C22 H22 0.9500 ?
C23 N22 1.349(6) ?
C23 C24 1.394(7) ?
C24 C25 1.339(8) ?
C24 H24 0.9500 ?
C25 H25 0.9500 ?
N22 C27 1.448(8) ?
N22 C26 1.466(8) ?
C26 H26A 0.9800 ?
C26 H26B 0.9800 ?
C26 H26C 0.9800 ?
C27 H27A 0.9800 ?
C27 H27B 0.9800 ?
C27 H27C 0.9800 ?
N31 C35 1.326(9) ?
N31 C31 1.333(8) ?
N31 H31A 0.8800 ?
C31 C32 1.383(7) ?
C31 H31 0.9500 ?
C32 C33 1.425(6) ?
C32 H32 0.9500 ?
C33 N32 1.323(6) ?
C33 C34 1.415(7) ?
C34 C35 1.352(8) ?
C34 H34 0.9500 ?
C35 H35 0.9500 ?
N32 C37 1.458(6) ?
N32 C36 1.472(7) ?
C36 H36A 0.9800 ?
C36 H36B 0.9800 ?
C36 H36C 0.9800 ?
C37 H37A 0.9800 ?
C37 H37B 0.9800 ?
C37 H37C 0.9800 ?
N41 C45 1.325(7) ?
N41 C41 1.339(7) ?
N41 H41A 0.8800 ?
C41 C42 1.344(7) ?
C41 H41 0.9500 ?
C42 C43 1.421(6) ?
C42 H42 0.9500 ?
C43 N42 1.334(6) ?
C43 C44 1.415(6) ?
C44 C45 1.354(7) ?
C44 H44 0.9500 ?
C45 H45 0.9500 ?
N42 C47 1.461(6) ?
N42 C46 1.463(6) ?
C46 H46A 0.9800 ?
C46 H46B 0.9800 ?
C46 H46C 0.9800 ?
C47 H47A 0.9800 ?
C47 H47B 0.9800 ?
C47 H47C 0.9800 ?
N51 C51 1.325(7) ?
N51 C55 1.354(7) ?
N51 H51A 0.8800 ?
C51 C52 1.359(7) ?
C51 H51 0.9500 ?
C52 C53 1.427(6) ?
C52 H52 0.9500 ?
C53 N52 1.325(6) ?
C53 C54 1.419(6) ?
C54 C55 1.336(7) ?
C54 H54 0.9500 ?
C55 H55 0.9500 ?
N52 C56 1.456(6) ?
N52 C57 1.459(6) ?
C56 H56A 0.9800 ?
C56 H56B 0.9800 ?
C56 H56C 0.9800 ?
C57 H57A 0.9800 ?
C57 H57B 0.9800 ?
C57 H57C 0.9800 ?
N61 C65 1.332(8) ?
N61 C61 1.348(8) ?
N61 H61A 0.8800 ?
C61 C62 1.349(7) ?
C61 H61 0.9500 ?
C62 C63 1.411(7) ?
C62 H62 0.9500 ?
C63 N62 1.345(6) ?
C63 C64 1.415(6) ?
C64 C65 1.333(8) ?
C64 H64 0.9500 ?
C65 H65 0.9500 ?
N62 C66 1.445(7) ?
N62 C67 1.453(7) ?
C66 H66A 0.9800 ?
C66 H66B 0.9800 ?
C66 H66C 0.9800 ?
C67 H67A 0.9800 ?
C67 H67B 0.9800 ?
C67 H67C 0.9800 ?

loop_
_geom_hbond_atom_site_label_D
_geom_hbond_atom_site_label_H
_geom_hbond_atom_site_label_A
_geom_hbond_site_symmetry_A
_geom_hbond_distance_DH
_geom_hbond_distance_HA
_geom_hbond_distance_DA
_geom_hbond_angle_DHA
N11 H11A S2 . 0.88 2.37 3.224(4) 163.0
C11 H11 S9 1_454 0.95 3.02 3.945(5) 165.6
C15 H15 S8 2_645 0.95 2.86 3.728(5) 152.9
C16 H16B S9 1_453 0.98 3.02 3.954(6) 159.6
C17 H17B S9 1_453 0.98 2.96 3.930(6) 170.4
N21 H21A S1 1_556 0.88 2.82 3.520(5) 138.0
N21 H21A S7 . 0.88 2.81 3.485(6) 134.3
C25 H25 N1 1_556 0.95 2.62 3.567(7) 175.0
C26 H26B N5 . 0.98 2.58 3.500(7) 156.8
N31 H31A S10 . 0.88 2.41 3.266(5) 163.6
C31 H31 S3 2_755 0.95 2.99 3.838(6) 149.8
C35 H35 S1 1_655 0.95 2.96 3.512(6) 118.1
C36 H36B S3 2_754 0.98 2.99 3.868(6) 149.4
N41 H41A S5 . 0.88 2.45 3.302(4) 163.0
C41 H41 S6 . 0.95 2.94 3.804(5) 151.9
C45 H45 S8 2_746 0.95 2.88 3.445(5) 119.2
C47 H47C S2 1_656 0.98 2.98 3.717(5) 133.1
N51 H51A S7 . 0.88 2.43 3.288(5) 163.4
C51 H51 S4 2_656 0.95 2.99 3.931(5) 169.4
C55 H55 S1 1_556 0.95 2.93 3.746(5) 145.0
C57 H57C N7 1_556 0.98 2.69 3.539(7) 145.7
N61 H61A S8 1_556 0.88 2.78 3.507(5) 141.2
C65 H65 N8 1_556 0.95 2.66 3.513(7) 150.3
C66 H66A S4 2_656 0.98 2.92 3.767(6) 144.6

_cod_database_fobs_code 2242333
